data_2218276
loop_
_publ_author_name
'Wang, Xing-Hai'
'Chao, Bo'
'Qiu, Zhui-Bai'

_publ_section_title
;(3<i>S</i>,4<i>S</i>)-3-Ethyl-4-hydroxy-3-(3-methoxyphenyl)-1-methylazepan-1-ium
 <small>D</small>-tartrate dihydrate
;
_journal_coeditor_code WN2243
_journal_issue 5
_journal_name_full 'Acta Crystallographica Section E'
_journal_page_first o784
_journal_paper_doi 10.1107/S1600536808005898
_journal_volume 64
_journal_year 2008
_chemical_formula_iupac 'C16 H26 N O2 +, C4 H5 O6 -, 2H2 O'
_chemical_formula_moiety 'C16 H26 N O2 +, C4 H5 O6 -, 2(H2 O)'
_chemical_formula_sum 'C20 H35 N O10'
_chemical_formula_weight 449.49
_chemical_name_systematic
;
(3S,4S)-3-Ethyl-4-hydroxy-3-(3-methoxyphenyl)-1-methylazepan-1-ium
D-tartrate dihydrate
;
_space_group_IT_number 19
_symmetry_cell_setting orthorhombic
_symmetry_space_group_name_Hall 'P 2ac 2ab'
_symmetry_space_group_name_H-M 'P 21 21 21'
_atom_sites_solution_hydrogens geom
_atom_sites_solution_primary direct
_atom_sites_solution_secondary difmap
_cell_angle_alpha 90.00
_cell_angle_beta 90.00
_cell_angle_gamma 90.00
_cell_formula_units_Z 4
_cell_length_a 7.146(3)
_cell_length_b 10.812(4)
_cell_length_c 29.338(11)
_cell_measurement_reflns_used 1000
_cell_measurement_temperature 293(2)
_cell_measurement_theta_max 22.479
_cell_measurement_theta_min 2.777
_cell_volume 2266.7(15)
_computing_cell_refinement 'SAINT (Bruker, 2000)'
_computing_data_collection 'SMART (Bruker, 2000)'
_computing_data_reduction 'SAINT (Bruker, 2000)'
_computing_molecular_graphics 'SHELXTL (Sheldrick, 2008) and ORTEP-3 (Farrugia, 1997)'
_computing_publication_material 'SHELXTL (Sheldrick, 2008) and local programs'
_computing_structure_refinement 'SHELXTL (Sheldrick, 2008)'
_computing_structure_solution 'SHELXTL (Sheldrick, 2008)'
_diffrn_ambient_temperature 293(2)
_diffrn_measured_fraction_theta_full 0.991
_diffrn_measured_fraction_theta_max 0.991
_diffrn_measurement_device_type 'Bruker SMART APEX CCD area-detector'
_diffrn_measurement_method '\f and \w'
_diffrn_radiation_monochromator graphite
_diffrn_radiation_source 'fine-focus sealed tube'
_diffrn_radiation_type MoK\a
_diffrn_radiation_wavelength 0.71073
_diffrn_reflns_av_R_equivalents 0.0757
_diffrn_reflns_av_sigmaI/netI 0.0522
_diffrn_reflns_limit_h_max 4
_diffrn_reflns_limit_h_min -9
_diffrn_reflns_limit_k_max 13
_diffrn_reflns_limit_k_min -13
_diffrn_reflns_limit_l_max 37
_diffrn_reflns_limit_l_min -37
_diffrn_reflns_number 11334
_diffrn_reflns_theta_full 27.13
_diffrn_reflns_theta_max 27.13
_diffrn_reflns_theta_min 1.39
_exptl_absorpt_coefficient_mu 0.105
_exptl_absorpt_correction_T_max 0.9875
_exptl_absorpt_correction_T_min 0.9793
_exptl_absorpt_correction_type multi-scan
_exptl_absorpt_process_details '(SADABS; Sheldrick, 1996)'
_exptl_crystal_colour colorless
_exptl_crystal_density_diffrn 1.317
_exptl_crystal_density_method 'not measured'
_exptl_crystal_description prismatic
_exptl_crystal_F_000 968
_exptl_crystal_size_max 0.20
_exptl_crystal_size_mid 0.15
_exptl_crystal_size_min 0.12
_refine_diff_density_max 0.431
_refine_diff_density_min -0.258
_refine_ls_extinction_method none
_refine_ls_goodness_of_fit_ref 1.043
_refine_ls_hydrogen_treatment mixed
_refine_ls_matrix_type full
_refine_ls_number_parameters 319
_refine_ls_number_reflns 2855
_refine_ls_number_restraints 19
_refine_ls_restrained_S_all 1.058
_refine_ls_R_factor_all 0.0873
_refine_ls_R_factor_gt 0.0610
_refine_ls_shift/su_max 0.000
_refine_ls_shift/su_mean 0.000
_refine_ls_structure_factor_coef Fsqd
_refine_ls_weighting_details 'calc w=1/[\s^2^(Fo^2^)+(0.0771P)^2^] where P=(Fo^2^+2Fc^2^)/3'
_refine_ls_weighting_scheme calc
_refine_ls_wR_factor_gt 0.1516
_refine_ls_wR_factor_ref 0.1627
_reflns_number_gt 2173
_reflns_number_total 2855
_reflns_threshold_expression I>2\s(I)
_cod_data_source_file wn2243.cif
_cod_data_source_block I
_cod_depositor_comments
;
The following automatic conversions were performed:
'_symmetry_cell_setting' value 'Orthorhombic' changed to 'orthorhombic'
according to '/home/saulius/struct/CIF-dictionaries/cif_core.dic'
dictionary named 'cif_core.dic' version 2.4.1 from 2010-06-29.

Automatic conversion script
Id: cif_fix_enum 1527 2010-12-29 10:47:43Z saulius 

The following automatic conversions were performed:

'_symmetry_cell_setting' value 'Orthorhombic' changed to
'orthorhombic' according to
/home/saulius/struct/CIF-dictionaries/cif_core.dic dictionary named
'cif_core.dic' version 2.4.1 from 2010-06-29.

Automatic conversion script
Id: cif_fix_values 1715 2011-07-08 13:25:40Z adriana 
;
_cod_database_code 2218276
_cod_database_fobs_code 2218276

loop_
_symmetry_equiv_pos_as_xyz
'x, y, z'
'-x+1/2, -y, z+1/2'
'-x, y+1/2, -z+1/2'
'x+1/2, -y+1/2, -z'

loop_
_atom_site_type_symbol
_atom_site_label
_atom_site_fract_x
_atom_site_fract_y
_atom_site_fract_z
_atom_site_U_iso_or_equiv
_atom_site_adp_type
_atom_site_calc_flag
_atom_site_refinement_flags
_atom_site_occupancy
_atom_site_disorder_assembly
_atom_site_disorder_group
O O1 -1.0175(7) 0.3641(4) 0.46124(12) 0.0684(12) Uani d D 1 . .
H H1X -1.114(7) 0.405(6) 0.457(2) 0.14(4) Uiso d D 1 . .
O O2 -0.7001(6) 0.4436(3) 0.25255(10) 0.0628(11) Uani d . 1 . .
O O3 -0.6276(4) 0.1543(3) 0.13391(10) 0.0425(7) Uani d . 1 . .
H H3 -0.7400 0.1418 0.1307 0.064 Uiso calc R 1 . .
O O4 -0.6399(5) 0.2140(4) 0.06130(12) 0.0626(10) Uani d . 1 . .
O O5 -0.2757(4) 0.2069(3) 0.05050(10) 0.0487(8) Uani d . 1 . .
H H5 -0.3605 0.2365 0.0352 0.073 Uiso calc R 1 . .
O O6 -0.3086(4) 0.3996(3) 0.11490(10) 0.0430(7) Uani d . 1 . .
H H6 -0.3766 0.4310 0.1342 0.065 Uiso calc R 1 . .
O O7 0.0443(4) 0.3653(3) 0.13158(11) 0.0480(8) Uani d . 1 . .
O O8 0.0205(4) 0.1619(3) 0.13574(10) 0.0391(7) Uani d . 1 . .
O O9 -0.6223(5) 0.4527(3) 0.15827(12) 0.0473(8) Uani d D 1 . .
H H9X -0.651(9) 0.457(5) 0.1855(9) 0.066(17) Uiso d D 1 . .
H H9Y -0.721(6) 0.424(7) 0.147(2) 0.11(3) Uiso d D 1 . .
O O10 0.0604(5) 0.1148(3) 0.01603(11) 0.0472(8) Uani d D 1 . .
H H10X -0.033(5) 0.142(5) 0.0284(18) 0.067(18) Uiso d D 1 . .
H H10Y 0.121(8) 0.135(6) 0.0387(14) 0.08(2) Uiso d D 1 . .
N N1 -0.9584(7) 0.0649(3) 0.42832(11) 0.0451(10) Uani d D 1 . .
H H1 -0.925(6) 0.018(3) 0.4048(10) 0.029(11) Uiso d D 1 . .
C C2 -1.0991(6) 0.1554(4) 0.41055(14) 0.0381(9) Uani d . 1 . .
H H2A -1.1746 0.1816 0.4363 0.046 Uiso calc R 1 . .
H H2B -1.1814 0.1103 0.3902 0.046 Uiso calc R 1 . .
C C3 -1.0364(6) 0.2740(4) 0.38507(13) 0.0340(9) Uani d . 1 . .
C C4 -0.9242(8) 0.3610(4) 0.41797(14) 0.0480(12) Uani d . 1 B .
H H4 -0.9289 0.4447 0.4052 0.058 Uiso calc R 1 A 1
C C5A -0.7183(8) 0.3276(5) 0.42468(16) 0.0575(13) Uani d PD 0.80 B 1
H H5A -0.6738 0.3677 0.4522 0.069 Uiso calc PR 0.80 B 1
H H5B -0.6473 0.3609 0.3993 0.069 Uiso calc PR 0.80 B 1
C C6A -0.6754(8) 0.1822(6) 0.42849(18) 0.0489(15) Uani d PDU 0.80 B 1
H H6A -0.6734 0.1480 0.3979 0.059 Uiso calc PR 0.80 B 1
H H6B -0.5509 0.1721 0.4412 0.059 Uiso calc PR 0.80 B 1
C C7A -0.8041(9) 0.1098(5) 0.4556(2) 0.0691(15) Uani d PDU 0.80 B 1
H H7A -0.8522 0.1602 0.4803 0.083 Uiso calc PR 0.80 B 1
H H7B -0.7382 0.0401 0.4689 0.083 Uiso calc PR 0.80 B 1
C C5B -0.7183(8) 0.3276(5) 0.42468(16) 0.0575(13) Uani d PD 0.20 B 2
H H5B1 -0.6630 0.2960 0.3968 0.069 Uiso calc PR 0.20 B 2
H H5B2 -0.6463 0.3980 0.4353 0.069 Uiso calc PR 0.20 B 2
C C6B -0.730(4) 0.2392(14) 0.4568(5) 0.049(6) Uani d PDU 0.20 B 2
H H6B1 -0.7994 0.2782 0.4814 0.058 Uiso calc PR 0.20 B 2
H H6B2 -0.6033 0.2304 0.4680 0.058 Uiso calc PR 0.20 B 2
C C7B -0.8041(9) 0.1098(5) 0.4556(2) 0.0691(15) Uani d PDU 0.20 B 2
H H7B1 -0.6980 0.0580 0.4477 0.083 Uiso calc PR 0.20 B 2
H H7B2 -0.8358 0.0895 0.4869 0.083 Uiso calc PR 0.20 B 2
C C8 -1.0659(12) -0.0250(5) 0.45936(18) 0.082(2) Uani d . 1 B .
H H8A -0.9931 -0.0986 0.4638 0.123 Uiso calc R 1 . .
H H8B -1.1831 -0.0462 0.4454 0.123 Uiso calc R 1 . .
H H8C -1.0888 0.0136 0.4883 0.123 Uiso calc R 1 . .
C C9 -1.2199(7) 0.3436(5) 0.37375(18) 0.0567(13) Uani d . 1 B .
H H9A -1.2956 0.3471 0.4012 0.068 Uiso calc RD 1 . .
H H9B -1.1882 0.4280 0.3656 0.068 Uiso calc R 1 . .
C C10 -1.3354(9) 0.2906(7) 0.3367(2) 0.0770(18) Uani d . 1 . .
H H10A -1.2604 0.2814 0.3097 0.116 Uiso calc R 1 B .
H H10B -1.4386 0.3448 0.3303 0.116 Uiso calc R 1 . .
H H10C -1.3821 0.2112 0.3459 0.116 Uiso calc R 1 . .
C C11 -0.9309(6) 0.2535(4) 0.34049(13) 0.0338(9) Uani d . 1 B .
C C12 -0.8603(6) 0.3570(4) 0.31824(13) 0.0388(10) Uani d . 1 . .
H H12 -0.8704 0.4346 0.3317 0.047 Uiso calc R 1 B .
C C13 -0.7751(7) 0.3450(5) 0.27617(14) 0.0442(10) Uani d . 1 B .
C C14 -0.7607(8) 0.2313(5) 0.25529(15) 0.0528(13) Uani d . 1 . .
H H14 -0.7037 0.2241 0.2269 0.063 Uiso calc R 1 B .
C C15 -0.8316(8) 0.1289(5) 0.27677(14) 0.0523(13) Uani d . 1 B .
H H15 -0.8234 0.0519 0.2628 0.063 Uiso calc R 1 . .
C C16 -0.9167(6) 0.1400(4) 0.31989(13) 0.0412(10) Uani d . 1 . .
H H16 -0.9634 0.0701 0.3344 0.049 Uiso calc R 1 B .
C C17 -0.6939(10) 0.5617(5) 0.27368(17) 0.0643(15) Uani d . 1 . .
H H17A -0.8170 0.5840 0.2839 0.096 Uiso calc R 1 . .
H H17B -0.6501 0.6220 0.2521 0.096 Uiso calc R 1 . .
H H17C -0.6104 0.5590 0.2993 0.096 Uiso calc R 1 . .
C C18 -0.5553(6) 0.1854(4) 0.09532(14) 0.0357(9) Uani d . 1 . .
C C19 -0.3405(5) 0.1845(4) 0.09492(14) 0.0348(9) Uani d . 1 . .
H H19 -0.2979 0.1022 0.1042 0.042 Uiso calc R 1 . .
C C20 -0.2607(5) 0.2792(4) 0.12837(13) 0.0311(8) Uani d . 1 . .
H H20 -0.3144 0.2636 0.1586 0.037 Uiso calc R 1 . .
C C21 -0.0461(6) 0.2685(3) 0.13173(12) 0.0304(8) Uani d . 1 . .

loop_
_atom_site_aniso_label
_atom_site_aniso_U_11
_atom_site_aniso_U_22
_atom_site_aniso_U_33
_atom_site_aniso_U_12
_atom_site_aniso_U_13
_atom_site_aniso_U_23
O1 0.102(3) 0.054(2) 0.0493(19) -0.015(2) 0.036(2) -0.0117(16)
O2 0.093(3) 0.062(2) 0.0337(16) -0.020(2) 0.0192(19) -0.0047(14)
O3 0.0267(13) 0.0508(18) 0.0499(17) -0.0006(14) -0.0032(13) 0.0072(15)
O4 0.0358(17) 0.102(3) 0.0504(19) -0.001(2) -0.0073(16) 0.0149(19)
O5 0.0355(16) 0.071(2) 0.0396(16) 0.0106(16) 0.0018(14) -0.0067(15)
O6 0.0343(16) 0.0337(15) 0.0612(19) 0.0056(13) 0.0115(15) 0.0052(13)
O7 0.0328(15) 0.0357(16) 0.076(2) -0.0038(14) -0.0019(17) 0.0016(15)
O8 0.0268(14) 0.0354(15) 0.0550(17) 0.0019(12) -0.0009(13) 0.0041(13)
O9 0.0393(18) 0.059(2) 0.0433(19) -0.0009(16) 0.0073(16) -0.0042(16)
O10 0.0456(19) 0.0567(19) 0.0392(17) 0.0046(18) 0.0032(17) -0.0048(15)
N1 0.070(3) 0.0334(18) 0.0320(18) 0.006(2) -0.007(2) -0.0040(14)
C2 0.042(2) 0.032(2) 0.040(2) -0.0049(19) 0.0031(19) 0.0004(17)
C3 0.034(2) 0.0302(19) 0.038(2) 0.0035(18) 0.0068(19) 0.0033(16)
C4 0.077(3) 0.033(2) 0.034(2) -0.005(2) 0.024(2) -0.0071(17)
C5A 0.055(3) 0.078(4) 0.039(2) -0.020(3) -0.007(2) -0.008(2)
C6A 0.039(3) 0.079(4) 0.029(3) 0.018(3) -0.008(2) 0.004(3)
C7A 0.074(4) 0.061(3) 0.073(3) 0.007(3) -0.020(3) -0.002(3)
C5B 0.055(3) 0.078(4) 0.039(2) -0.020(3) -0.007(2) -0.008(2)
C6B 0.086(18) 0.046(9) 0.014(8) 0.022(10) -0.020(11) -0.001(8)
C7B 0.074(4) 0.061(3) 0.073(3) 0.007(3) -0.020(3) -0.002(3)
C8 0.147(7) 0.049(3) 0.050(3) 0.009(4) 0.039(4) 0.014(2)
C9 0.048(3) 0.061(3) 0.062(3) 0.016(3) 0.009(3) 0.011(2)
C10 0.050(3) 0.104(5) 0.077(4) 0.020(4) -0.010(3) 0.003(4)
C11 0.030(2) 0.042(2) 0.0300(18) 0.0037(18) -0.0032(17) 0.0003(16)
C12 0.046(2) 0.043(2) 0.0281(19) -0.003(2) -0.0044(18) -0.0038(17)
C13 0.043(2) 0.056(3) 0.033(2) -0.005(2) -0.0041(19) 0.0015(19)
C14 0.059(3) 0.068(3) 0.032(2) 0.000(3) 0.006(2) -0.009(2)
C15 0.068(3) 0.051(3) 0.038(2) 0.000(3) 0.002(2) -0.011(2)
C16 0.048(3) 0.039(2) 0.036(2) 0.006(2) 0.0024(19) 0.0006(17)
C17 0.083(4) 0.060(3) 0.050(3) -0.017(3) 0.003(3) 0.004(2)
C18 0.0300(19) 0.037(2) 0.040(2) 0.0026(18) -0.004(2) -0.0023(17)
C19 0.028(2) 0.036(2) 0.040(2) 0.0058(17) -0.0012(18) 0.0007(17)
C20 0.0279(19) 0.0302(19) 0.0351(19) 0.0021(16) 0.0045(17) 0.0018(16)
C21 0.0273(18) 0.033(2) 0.0313(18) -0.0011(17) 0.0036(17) 0.0027(15)

loop_
_atom_type_symbol
_atom_type_description
_atom_type_scat_dispersion_real
_atom_type_scat_dispersion_imag
_atom_type_scat_source
C C 0.0033 0.0016 'International Tables Vol C Tables 4.2.6.8 and 6.1.1.4'
H H 0.0000 0.0000 'International Tables Vol C Tables 4.2.6.8 and 6.1.1.4'
N N 0.0061 0.0033 'International Tables Vol C Tables 4.2.6.8 and 6.1.1.4'
O O 0.0106 0.0060 'International Tables Vol C Tables 4.2.6.8 and 6.1.1.4'

loop_
_geom_angle_atom_site_label_1
_geom_angle_atom_site_label_2
_geom_angle_atom_site_label_3
_geom_angle
C4 O1 H1X 106(6)
C13 O2 C17 119.2(4)
C18 O3 H3 109.5
C19 O5 H5 109.5
C20 O6 H6 109.5
H9X O9 H9Y 101(6)
H10X O10 H10Y 89(5)
C7A N1 C2 119.1(4)
C7A N1 C8 105.4(4)
C2 N1 C8 106.5(4)
C7A N1 H1 115(3)
C2 N1 H1 107(3)
C8 N1 H1 103(3)
N1 C2 C3 121.0(4)
N1 C2 H2A 107.1
C3 C2 H2A 107.1
N1 C2 H2B 107.1
C3 C2 H2B 107.1
H2A C2 H2B 106.8
C11 C3 C9 107.8(3)
C11 C3 C2 115.8(3)
C9 C3 C2 105.1(4)
C11 C3 C4 111.2(3)
C9 C3 C4 105.9(4)
C2 C3 C4 110.3(3)
O1 C4 C5A 109.8(4)
O1 C4 C3 108.7(4)
C5A C4 C3 115.5(4)
O1 C4 H4 107.5
C5A C4 H4 107.5
C3 C4 H4 107.5
C4 C5A C6A 115.1(4)
C4 C5A H5A 108.5
C6A C5A H5A 108.5
C4 C5A H5B 108.5
C6A C5A H5B 108.5
H5A C5A H5B 107.5
C7A C6A C5A 116.5(5)
C7A C6A H6A 108.2
C5A C6A H6A 108.2
C7A C6A H6B 108.2
C5A C6A H6B 108.2
H6A C6A H6B 107.3
C6A C7A N1 111.2(5)
C6A C7A H7A 109.4
N1 C7A H7A 109.4
C6A C7A H7B 109.4
N1 C7A H7B 109.4
H7A C7A H7B 108.0
H6B1 C6B H6B2 105.5
N1 C8 H8A 109.5
N1 C8 H8B 109.5
H8A C8 H8B 109.5
N1 C8 H8C 109.5
H8A C8 H8C 109.5
H8B C8 H8C 109.5
C10 C9 C3 116.2(5)
C10 C9 H9A 108.2
C3 C9 H9A 108.2
C10 C9 H9B 108.2
C3 C9 H9B 108.2
H9A C9 H9B 107.4
C9 C10 H10A 109.5
C9 C10 H10B 109.5
H10A C10 H10B 109.5
C9 C10 H10C 109.5
H10A C10 H10C 109.5
H10B C10 H10C 109.5
C16 C11 C12 119.1(4)
C16 C11 C3 123.0(4)
C12 C11 C3 117.7(3)
C13 C12 C11 120.2(4)
C13 C12 H12 119.9
C11 C12 H12 119.9
C14 C13 O2 115.9(4)
C14 C13 C12 121.0(4)
O2 C13 C12 123.1(4)
C15 C14 C13 119.3(4)
C15 C14 H14 120.4
C13 C14 H14 120.4
C14 C15 C16 120.2(4)
C14 C15 H15 119.9
C16 C15 H15 119.9
C11 C16 C15 120.3(4)
C11 C16 H16 119.9
C15 C16 H16 119.9
O2 C17 H17A 109.5
O2 C17 H17B 109.5
H17A C17 H17B 109.5
O2 C17 H17C 109.5
H17A C17 H17C 109.5
H17B C17 H17C 109.5
O4 C18 O3 126.3(4)
O4 C18 C19 119.7(4)
O3 C18 C19 114.0(4)
O5 C19 C20 111.0(3)
O5 C19 C18 109.6(3)
C20 C19 C18 111.4(3)
O5 C19 H19 108.3
C20 C19 H19 108.3
C18 C19 H19 108.3
O6 C20 C19 110.5(3)
O6 C20 C21 109.3(3)
C19 C20 C21 111.2(3)
O6 C20 H20 108.6
C19 C20 H20 108.6
C21 C20 H20 108.6
O7 C21 O8 125.7(4)
O7 C21 C20 117.3(4)
O8 C21 C20 117.0(3)

loop_
_geom_bond_atom_site_label_1
_geom_bond_atom_site_label_2
_geom_bond_distance
O1 C4 1.434(5)
O1 H1X 0.83(2)
O2 C13 1.380(6)
O2 C17 1.420(6)
O3 C18 1.289(5)
O3 H3 0.8200
O4 C18 1.207(5)
O5 C19 1.404(5)
O5 H5 0.8200
O6 C20 1.403(5)
O6 H6 0.8200
O7 C21 1.230(5)
O8 C21 1.252(5)
O9 H9X 0.83(2)
O9 H9Y 0.83(2)
O10 H10X 0.82(2)
O10 H10Y 0.82(2)
N1 C7A 1.447(7)
N1 C2 1.496(6)
N1 C8 1.538(7)
N1 H1 0.890(19)
C2 C3 1.551(5)
C2 H2A 0.9700
C2 H2B 0.9700
C3 C11 1.526(5)
C3 C9 1.548(7)
C3 C4 1.568(6)
C4 C5A 1.528(8)
C4 H4 0.9800
C5A C6A 1.606(8)
C5A H5A 0.9700
C5A H5B 0.9700
C6A C7A 1.446(8)
C6A H6A 0.9700
C6A H6B 0.9700
C7A H7A 0.9700
C7A H7B 0.9700
C6B H6B1 0.9700
C6B H6B2 0.9700
C8 H8A 0.9599
C8 H8B 0.9599
C8 H8C 0.9599
C9 C10 1.482(8)
C9 H9A 0.9700
C9 H9B 0.9700
C10 H10A 0.9599
C10 H10B 0.9599
C10 H10C 0.9599
C11 C16 1.371(6)
C11 C12 1.391(6)
C12 C13 1.383(6)
C12 H12 0.9300
C13 C14 1.377(7)
C14 C15 1.371(7)
C14 H14 0.9300
C15 C16 1.409(6)
C15 H15 0.9300
C16 H16 0.9300
C17 H17A 0.9599
C17 H17B 0.9599
C17 H17C 0.9599
C18 C19 1.536(6)
C19 C20 1.528(6)
C19 H19 0.9800
C20 C21 1.541(6)
C20 H20 0.9800

loop_
_geom_hbond_atom_site_label_D
_geom_hbond_atom_site_label_H
_geom_hbond_atom_site_label_A
_geom_hbond_site_symmetry_A
_geom_hbond_distance_DH
_geom_hbond_distance_HA
_geom_hbond_distance_DA
_geom_hbond_angle_DHA
O5 H5 O4 . 0.82 2.15 2.623(5) 116.4
O6 H6 O9 . 0.82 1.91 2.641(5) 148.5
O9 H9X O2 . 0.83(2) 2.00(2) 2.823(5) 171(6)
O10 H10X O5 . 0.82(2) 1.98(2) 2.790(5) 173(6)
C7A H7A O1 . 0.97 2.56 3.149(8) 118.9
C6B H6B1 O1 . 0.97 1.91 2.46(3) 113.3
O9 H9Y O7 1_455 0.83(2) 1.85(2) 2.680(5) 171(7)
O3 H3 O8 1_455 0.82 1.73 2.516(4) 159.6
O5 H5 O10 4_455 0.82 2.27 2.983(5) 145.4
O10 H10Y O4 1_655 0.82(2) 2.02(4) 2.739(5) 145(6)
C16 H16 O7 3_445 0.93 2.50 3.417(6) 170.9
C7B H7B1 O6 3_445 0.97 2.51 3.176(7) 125.6
C6B H6B2 O1 4_556 0.97 2.39 3.056(17) 125.0

loop_
_geom_torsion_atom_site_label_1
_geom_torsion_atom_site_label_2
_geom_torsion_atom_site_label_3
_geom_torsion_atom_site_label_4
_geom_torsion
C7A N1 C2 C3 50.1(6)
C8 N1 C2 C3 168.8(4)
N1 C2 C3 C11 62.8(5)
N1 C2 C3 C9 -178.4(4)
N1 C2 C3 C4 -64.6(5)
C11 C3 C4 O1 -172.6(4)
C9 C3 C4 O1 70.6(5)
C2 C3 C4 O1 -42.7(5)
C11 C3 C4 C5A -48.7(5)
C9 C3 C4 C5A -165.5(4)
C2 C3 C4 C5A 81.2(4)
O1 C4 C5A C6A 83.7(5)
C3 C4 C5A C6A -39.7(5)
C4 C5A C6A C7A -41.9(6)
C5A C6A C7A N1 88.8(6)
C2 N1 C7A C6A -68.9(6)
C8 N1 C7A C6A 171.8(5)
C11 C3 C9 C10 50.3(6)
C2 C3 C9 C10 -73.7(5)
C4 C3 C9 C10 169.4(5)
C9 C3 C11 C16 -107.3(5)
C2 C3 C11 C16 10.1(6)
C4 C3 C11 C16 137.1(4)
C9 C3 C11 C12 67.2(5)
C2 C3 C11 C12 -175.4(4)
C4 C3 C11 C12 -48.4(5)
C16 C11 C12 C13 -0.8(6)
C3 C11 C12 C13 -175.4(4)
C17 O2 C13 C14 -174.2(5)
C17 O2 C13 C12 5.9(8)
C11 C12 C13 C14 0.9(7)
C11 C12 C13 O2 -179.2(4)
O2 C13 C14 C15 179.8(5)
C12 C13 C14 C15 -0.3(7)
C13 C14 C15 C16 -0.5(8)
C12 C11 C16 C15 0.0(7)
C3 C11 C16 C15 174.4(4)
C14 C15 C16 C11 0.6(7)
O4 C18 C19 O5 -6.3(6)
O3 C18 C19 O5 174.0(3)
O4 C18 C19 C20 116.9(5)
O3 C18 C19 C20 -62.9(5)
O5 C19 C20 O6 57.8(4)
C18 C19 C20 O6 -64.6(4)
O5 C19 C20 C21 -63.7(4)
C18 C19 C20 C21 173.9(3)
O6 C20 C21 O7 13.9(5)
C19 C20 C21 O7 136.2(4)
O6 C20 C21 O8 -168.1(3)
C19 C20 C21 O8 -45.9(5)
